data_9001236
loop_
_publ_author_name
'Post, J. E.'
'Bish, D. L.'

_publ_section_title
;
 Rietveld refinement of the coronadite structure
 sample from Broken Hill
;
_journal_name_full 'American Mineralogist'
_journal_page_first 913
_journal_page_last 917
_journal_volume 74
_journal_year 1989
_chemical_formula_sum 'Mn2 O4 Pb0.35'
_chemical_name_mineral Coronadite
_space_group_IT_number 12
_symmetry_space_group_name_Hall '-I 2y'
_symmetry_space_group_name_H-M 'I 1 2/m 1'
_cell_angle_alpha 90
_cell_angle_beta 90.20
_cell_angle_gamma 90
_cell_length_a 9.913
_cell_length_b 2.8652
_cell_length_c 9.843
_cell_formula_units_Z 4
_cell_volume 279.566
_database_code_amcsd 0001263
_exptl_crystal_density_diffrn 5.854
_cod_original_formula_sum 'Mn2 Pb.35 O4'
_cod_database_code 9001236

loop_
_space_group_symop_operation_xyz
x,y,z
1/2+x,1/2+y,1/2+z
x,-y,z
1/2+x,1/2-y,1/2+z
-x,y,-z
1/2-x,1/2+y,1/2-z
-x,-y,-z
1/2-x,1/2-y,1/2-z

loop_
_atom_site_label
_atom_site_fract_x
_atom_site_fract_y
_atom_site_fract_z
_atom_site_occupancy
Mn1 0.83700 0.00000 0.32700 1.00000
Mn2 0.33800 0.00000 0.13800 1.00000
Pb 0.00000 0.21400 0.00000 0.35000
O1 0.63900 0.00000 0.31100 1.00000
O2 0.63600 0.00000 0.04200 1.00000
O3 0.28600 0.00000 0.33600 1.00000
O4 0.04500 0.00000 0.32300 1.00000

loop_
_cod_related_entry_id
_cod_related_entry_database
_cod_related_entry_code
1 AMCSD 0001263
